data_2009298
loop_
_publ_author_name
'Bats, Jan W.'
'Hoyer, Karsten'
'Mulzer, Johann'

_publ_section_title
;<i>rac</i>-(3<i>R</i>,5<i>S</i>)-5-(1-Cyclopropyl-1-methylethyl)-3,5-diphenyl-2,3,4,5-tetrahydrofuran-2-one,
 a triclinic structure with local monoclinic pseudosymmetry
;
_journal_issue 12
_journal_name_full 'Acta Crystallographica Section C'
_journal_page_first 2124
_journal_page_last 2126
_journal_paper_doi 10.1107/S0108270199010161
_journal_volume 55
_journal_year 1999
_chemical_formula_sum 'C22 H24 O2'
_chemical_formula_weight 320.41
_chemical_name_systematic
;
rac-(3R,5S)-5-(1-cyclopropyl-1-methyl-ethyl)-3,5-diphenyl-dihydrofuran-2-one
;
_space_group_IT_number 2
_symmetry_cell_setting triclinic
_symmetry_space_group_name_Hall '-P 1'
_symmetry_space_group_name_H-M 'P -1'
_cell_angle_alpha 73.317(10)
_cell_angle_beta 85.702(18)
_cell_angle_gamma 89.375(10)
_cell_formula_units_Z 4
_cell_length_a 8.4311(12)
_cell_length_b 14.505(2)
_cell_length_c 15.609(3)
_cell_measurement_reflns_used 165
_cell_measurement_temperature 158(2)
_cell_measurement_theta_max 23
_cell_measurement_theta_min 3
_cell_volume 1823.3(5)
_computing_cell_refinement SMART
_computing_data_collection 'SMART (Siemens, 1995)'
_computing_data_reduction 'SAINT (Siemens, 1995)'
_computing_molecular_graphics 'XP in SHELXTL (Sheldrick, 1996b)'
_computing_publication_material 'CIF in SHELXL97'
_computing_structure_refinement 'SHELXL97 (Sheldrick, 1997)'
_computing_structure_solution 'SHELXS96 (Sheldrick, 1996a)'
_diffrn_ambient_temperature 158(2)
_diffrn_measured_fraction_theta_full 0.936
_diffrn_measured_fraction_theta_max 0.936
_diffrn_measurement_device_type 'Siemens SMART'
_diffrn_measurement_method \w
_diffrn_radiation_monochromator graphite
_diffrn_radiation_source 'fine-focus sealed tube'
_diffrn_radiation_type MoK\a
_diffrn_radiation_wavelength 0.71073
_diffrn_reflns_av_R_equivalents 0.074
_diffrn_reflns_av_sigmaI/netI 0.0755
_diffrn_reflns_limit_h_max 11
_diffrn_reflns_limit_h_min -11
_diffrn_reflns_limit_k_max 19
_diffrn_reflns_limit_k_min -19
_diffrn_reflns_limit_l_max 20
_diffrn_reflns_limit_l_min -19
_diffrn_reflns_number 23262
_diffrn_reflns_theta_full 28.50
_diffrn_reflns_theta_max 28.50
_diffrn_reflns_theta_min 2.27
_diffrn_standards_decay_% 0.0
_diffrn_standards_interval_time 540
_diffrn_standards_number 282
_exptl_absorpt_coefficient_mu 0.073
_exptl_absorpt_correction_type none
_exptl_crystal_colour colorless
_exptl_crystal_density_diffrn 1.167
_exptl_crystal_density_method 'not measured'
_exptl_crystal_description plate
_exptl_crystal_F_000 688
_exptl_crystal_size_max 0.44
_exptl_crystal_size_mid 0.20
_exptl_crystal_size_min 0.08
_refine_diff_density_max 0.300
_refine_diff_density_min -0.275
_refine_ls_extinction_coef 0.0059(10)
_refine_ls_extinction_method SHELXL97
_refine_ls_goodness_of_fit_ref 1.708
_refine_ls_hydrogen_treatment refall
_refine_ls_matrix_type full
_refine_ls_number_parameters 626
_refine_ls_number_reflns 8657
_refine_ls_number_restraints 0
_refine_ls_restrained_S_all 1.708
_refine_ls_R_factor_all 0.151
_refine_ls_R_factor_gt 0.097
_refine_ls_shift/su_max 0.002
_refine_ls_shift/su_mean 0.000
_refine_ls_structure_factor_coef Fsqd
_refine_ls_weighting_details 'calc w = 1/[\s^2^(Fo^2^)+(0.03P)^2^] where P = (Fo^2^+2Fc^2^)/3'
_refine_ls_weighting_scheme calc
_refine_ls_wR_factor_ref 0.147
_reflns_number_gt 5776
_reflns_number_total 8657
_reflns_threshold_expression I>2\s(I)
_cod_data_source_file ka1338.cif
_cod_data_source_block hm
_cod_original_cell_volume 1823.2(5)
_cod_database_code 2009298

loop_
_symmetry_equiv_pos_as_xyz
'x, y, z'
'-x, -y, -z'

loop_
_atom_site_label
_atom_site_fract_x
_atom_site_fract_y
_atom_site_fract_z
_atom_site_U_iso_or_equiv
_atom_site_adp_type
_atom_site_calc_flag
_atom_site_refinement_flags
_atom_site_occupancy
_atom_site_disorder_assembly
_atom_site_disorder_group
_atom_site_type_symbol
O1 0.16692(16) 0.07385(10) 0.77667(11) 0.0252(4) Uani d . 1 . . O
O2 0.30781(18) 0.20111(12) 0.69233(12) 0.0367(4) Uani d . 1 . . O
C11 0.2535(2) -0.08869(16) 0.83996(16) 0.0239(5) Uani d . 1 . . C
C4 0.1355(2) -0.02666(15) 0.77768(16) 0.0238(5) Uani d . 1 . . C
C2 0.3016(3) 0.05372(16) 0.64525(16) 0.0255(5) Uani d . 1 . . C
C3 0.1726(3) -0.02409(17) 0.67928(17) 0.0247(5) Uani d . 1 . . C
C17 0.3117(2) 0.10778(15) 0.54683(16) 0.0241(5) Uani d . 1 . . C
C9 -0.0861(3) -0.14940(18) 0.8077(2) 0.0321(6) Uani d . 1 . . C
C1 0.2636(2) 0.11911(16) 0.70420(16) 0.0251(5) Uani d . 1 . . C
C12 0.3043(3) -0.17759(17) 0.83013(18) 0.0290(6) Uani d . 1 . . C
C6 -0.1444(3) 0.03043(17) 0.75337(18) 0.0294(6) Uani d . 1 . . C
C5 -0.0438(2) -0.04813(16) 0.81185(17) 0.0255(5) Uani d . 1 . . C
C16 0.3150(3) -0.05756(18) 0.90719(17) 0.0293(6) Uani d . 1 . . C
C22 0.4550(3) 0.11798(17) 0.49475(18) 0.0289(6) Uani d . 1 . . C
C18 0.1774(3) 0.15099(17) 0.50572(18) 0.0306(6) Uani d . 1 . . C
C10 -0.0738(3) -0.0440(2) 0.90817(18) 0.0315(6) Uani d . 1 . . C
C20 0.3292(3) 0.20931(17) 0.3645(2) 0.0345(6) Uani d . 1 . . C
C21 0.4639(3) 0.16860(18) 0.40497(19) 0.0344(6) Uani d . 1 . . C
C7 -0.2232(3) 0.0245(2) 0.6720(2) 0.0364(7) Uani d . 1 . . C
C19 0.1862(3) 0.20074(18) 0.41600(19) 0.0366(7) Uani d . 1 . . C
C13 0.4162(3) -0.23048(19) 0.88376(19) 0.0357(6) Uani d . 1 . . C
C14 0.4779(3) -0.1976(2) 0.94920(19) 0.0389(7) Uani d . 1 . . C
C15 0.4254(3) -0.11155(19) 0.96144(19) 0.0369(7) Uani d . 1 . . C
C8 -0.3231(3) 0.0224(2) 0.7562(2) 0.0406(7) Uani d . 1 . . C
O3 0.25504(17) 0.57792(10) 0.77344(11) 0.0274(4) Uani d . 1 . . O
O4 0.14755(19) 0.70997(12) 0.68827(12) 0.0365(4) Uani d . 1 . . O
C39 0.1733(3) 0.61610(15) 0.54160(16) 0.0255(5) Uani d . 1 . . C
C26 0.2915(2) 0.47831(15) 0.77156(16) 0.0238(5) Uani d . 1 . . C
C24 0.1608(3) 0.56292(16) 0.63972(17) 0.0267(5) Uani d . 1 . . C
C33 0.1621(2) 0.41284(16) 0.83168(16) 0.0260(5) Uani d . 1 . . C
C25 0.2826(3) 0.48394(17) 0.67259(17) 0.0260(5) Uani d . 1 . . C
C38 0.1337(3) 0.32199(17) 0.82257(18) 0.0312(6) Uani d . 1 . . C
C23 0.1839(2) 0.62686(17) 0.69956(17) 0.0261(5) Uani d . 1 . . C
C42 0.2010(3) 0.71371(17) 0.3587(2) 0.0360(6) Uani d . 1 . . C
C28 0.5758(3) 0.53695(19) 0.74864(19) 0.0334(6) Uani d . 1 . . C
C44 0.3159(3) 0.66183(18) 0.49977(19) 0.0342(6) Uani d . 1 . . C
C40 0.0456(3) 0.62202(17) 0.48968(18) 0.0310(6) Uani d . 1 . . C
C32 0.5140(3) 0.35762(18) 0.8011(2) 0.0338(6) Uani d . 1 . . C
C43 0.3296(3) 0.71022(18) 0.40948(19) 0.0353(6) Uani d . 1 . . C
C31 0.4617(3) 0.4618(2) 0.90302(19) 0.0355(6) Uani d . 1 . . C
C27 0.4623(3) 0.45793(16) 0.80614(17) 0.0271(6) Uani d . 1 . . C
C41 0.0584(3) 0.67067(18) 0.39924(19) 0.0356(6) Uani d . 1 . . C
C29 0.6788(3) 0.5322(2) 0.6672(2) 0.0407(7) Uani d . 1 . . C
C34 0.0680(3) 0.44180(19) 0.89673(18) 0.0349(6) Uani d . 1 . . C
C37 0.0149(3) 0.26210(19) 0.87674(18) 0.0374(7) Uani d . 1 . . C
C30 0.7537(3) 0.5297(2) 0.7513(2) 0.0487(8) Uani d . 1 . . C
C36 -0.0763(3) 0.2915(2) 0.94107(19) 0.0407(7) Uani d . 1 . . C
C35 -0.0492(3) 0.3812(2) 0.9504(2) 0.0415(7) Uani d . 1 . . C
H25B 0.254(2) 0.4225(15) 0.6629(14) 0.016(5) Uiso d . 1 . . H
H3B 0.208(2) -0.0870(15) 0.6753(14) 0.020(6) Uiso d . 1 . . H
H3A 0.082(2) -0.0015(15) 0.6438(15) 0.023(6) Uiso d . 1 . . H
H16 0.282(2) 0.0035(16) 0.9154(15) 0.025(6) Uiso d . 1 . . H
H10B -0.050(2) 0.0192(17) 0.9132(15) 0.028(6) Uiso d . 1 . . H
H29B 0.675(3) 0.475(2) 0.6461(19) 0.052(8) Uiso d . 1 . . H
H32A 0.505(3) 0.3502(16) 0.7395(18) 0.036(7) Uiso d . 1 . . H
H22 0.552(3) 0.0872(16) 0.5264(16) 0.033(7) Uiso d . 1 . . H
H7B -0.215(3) -0.0358(19) 0.6549(17) 0.040(7) Uiso d . 1 . . H
H24 0.057(2) 0.5352(14) 0.6556(14) 0.020(6) Uiso d . 1 . . H
H7A -0.222(3) 0.0826(17) 0.6224(17) 0.032(7) Uiso d . 1 . . H
H10A -0.189(3) -0.0560(18) 0.9278(17) 0.045(7) Uiso d . 1 . . H
H34 0.083(3) 0.5076(17) 0.9028(16) 0.035(7) Uiso d . 1 . . H
H28 0.536(2) 0.5989(16) 0.7459(15) 0.023(6) Uiso d . 1 . . H
H31A 0.391(3) 0.4085(18) 0.9448(17) 0.039(7) Uiso d . 1 . . H
H9B -0.064(3) -0.1541(17) 0.7434(19) 0.039(7) Uiso d . 1 . . H
H2 0.406(3) 0.0223(16) 0.6632(16) 0.034(7) Uiso d . 1 . . H
H14 0.555(3) -0.2374(19) 0.9899(19) 0.055(8) Uiso d . 1 . . H
H15 0.467(3) -0.0870(17) 1.0079(17) 0.040(7) Uiso d . 1 . . H
H38 0.196(3) 0.2995(17) 0.7798(17) 0.034(7) Uiso d . 1 . . H
H30B 0.799(3) 0.470(2) 0.7860(19) 0.054(8) Uiso d . 1 . . H
H6 -0.104(2) 0.0925(16) 0.7480(15) 0.022(6) Uiso d . 1 . . H
H29A 0.688(3) 0.5911(19) 0.6172(18) 0.044(8) Uiso d . 1 . . H
H9A -0.033(2) -0.1992(16) 0.8504(16) 0.024(6) Uiso d . 1 . . H
H25A 0.386(3) 0.5050(15) 0.6410(15) 0.027(6) Uiso d . 1 . . H
H37 0.000(3) 0.1943(18) 0.8686(17) 0.044(7) Uiso d . 1 . . H
H8A -0.368(3) -0.0379(19) 0.7909(18) 0.043(8) Uiso d . 1 . . H
H12 0.258(3) -0.2023(18) 0.7855(18) 0.042(7) Uiso d . 1 . . H
H30A 0.810(3) 0.5866(19) 0.7545(18) 0.044(7) Uiso d . 1 . . H
H20 0.331(3) 0.2454(17) 0.3003(18) 0.039(7) Uiso d . 1 . . H
H18 0.075(3) 0.1437(17) 0.5445(17) 0.043(7) Uiso d . 1 . . H
H9C -0.200(3) -0.1661(16) 0.8234(16) 0.036(7) Uiso d . 1 . . H
H32C 0.444(3) 0.3047(17) 0.8469(17) 0.031(6) Uiso d . 1 . . H
H44 0.406(3) 0.6573(17) 0.5360(17) 0.042(7) Uiso d . 1 . . H
H40 -0.050(3) 0.5906(18) 0.5183(18) 0.042(7) Uiso d . 1 . . H
H19 0.094(3) 0.2286(19) 0.3903(19) 0.054(8) Uiso d . 1 . . H
H10C -0.019(3) -0.0951(18) 0.9512(18) 0.039(7) Uiso d . 1 . . H
H21 0.570(3) 0.1748(18) 0.3702(18) 0.050(8) Uiso d . 1 . . H
H41 -0.032(3) 0.6751(18) 0.3624(18) 0.049(8) Uiso d . 1 . . H
H35 -0.110(3) 0.4035(17) 0.9942(18) 0.038(7) Uiso d . 1 . . H
H42 0.211(3) 0.7477(18) 0.2950(19) 0.046(8) Uiso d . 1 . . H
H8B -0.386(3) 0.0812(19) 0.7584(18) 0.046(8) Uiso d . 1 . . H
H31C 0.570(3) 0.4475(18) 0.9267(18) 0.050(8) Uiso d . 1 . . H
H32B 0.625(3) 0.3423(19) 0.8195(19) 0.057(8) Uiso d . 1 . . H
H31B 0.431(3) 0.525(2) 0.9071(18) 0.047(8) Uiso d . 1 . . H
H43 0.426(3) 0.745(2) 0.381(2) 0.070(10) Uiso d . 1 . . H
H13 0.451(3) -0.2914(18) 0.8746(16) 0.037(7) Uiso d . 1 . . H
H36 -0.160(3) 0.248(2) 0.9762(19) 0.059(8) Uiso d . 1 . . H

loop_
_atom_site_aniso_label
_atom_site_aniso_U_11
_atom_site_aniso_U_22
_atom_site_aniso_U_33
_atom_site_aniso_U_12
_atom_site_aniso_U_13
_atom_site_aniso_U_23
O1 0.0231(8) 0.0247(8) 0.0282(10) -0.0026(6) 0.0020(7) -0.0091(7)
O2 0.0379(10) 0.0318(10) 0.0427(12) -0.0114(8) 0.0072(8) -0.0164(8)
C11 0.0181(11) 0.0268(12) 0.0253(14) -0.0030(9) 0.0020(10) -0.0055(10)
C4 0.0210(11) 0.0225(12) 0.0295(15) -0.0009(9) -0.0014(10) -0.0103(10)
C2 0.0213(12) 0.0296(13) 0.0265(14) 0.0020(10) 0.0003(10) -0.0099(11)
C3 0.0265(13) 0.0238(13) 0.0239(15) 0.0012(10) -0.0019(10) -0.0071(11)
C17 0.0248(12) 0.0215(12) 0.0270(15) 0.0005(9) 0.0002(10) -0.0090(10)
C9 0.0267(14) 0.0287(14) 0.0391(19) -0.0046(11) -0.0037(12) -0.0063(13)
C1 0.0187(11) 0.0294(13) 0.0278(15) -0.0007(9) -0.0024(10) -0.0088(11)
C12 0.0291(13) 0.0285(13) 0.0274(16) -0.0011(10) 0.0034(11) -0.0063(11)
C6 0.0211(12) 0.0273(13) 0.0402(17) -0.0007(10) -0.0041(11) -0.0096(12)
C5 0.0190(11) 0.0255(12) 0.0327(15) 0.0006(9) -0.0004(10) -0.0098(11)
C16 0.0263(13) 0.0300(14) 0.0312(16) -0.0010(10) -0.0024(11) -0.0081(12)
C22 0.0240(13) 0.0304(13) 0.0318(16) -0.0009(10) 0.0018(11) -0.0092(12)
C18 0.0272(13) 0.0363(14) 0.0273(16) 0.0049(10) -0.0008(11) -0.0080(12)
C10 0.0283(14) 0.0354(16) 0.0291(16) -0.0008(12) 0.0035(12) -0.0078(13)
C20 0.0471(16) 0.0258(13) 0.0293(17) -0.0028(11) -0.0027(13) -0.0060(12)
C21 0.0333(15) 0.0317(14) 0.0369(18) -0.0059(11) 0.0078(12) -0.0104(12)
C7 0.0319(14) 0.0327(16) 0.044(2) 0.0018(11) -0.0119(13) -0.0078(14)
C19 0.0393(16) 0.0339(15) 0.0367(18) 0.0071(12) -0.0100(13) -0.0086(13)
C13 0.0337(14) 0.0292(14) 0.0385(18) 0.0065(11) 0.0022(12) -0.0021(12)
C14 0.0290(14) 0.0416(17) 0.0353(18) 0.0002(12) -0.0039(12) 0.0066(13)
C15 0.0298(14) 0.0424(16) 0.0355(18) -0.0083(12) -0.0070(12) -0.0051(13)
C8 0.0248(14) 0.0391(17) 0.052(2) 0.0024(12) -0.0047(13) -0.0036(15)
O3 0.0280(8) 0.0251(9) 0.0309(11) 0.0020(7) -0.0041(7) -0.0103(8)
O4 0.0405(10) 0.0312(10) 0.0409(12) 0.0129(8) -0.0107(8) -0.0141(8)
C39 0.0275(12) 0.0234(12) 0.0261(15) 0.0010(9) -0.0023(10) -0.0080(10)
C26 0.0279(12) 0.0178(11) 0.0261(14) 0.0010(9) 0.0004(10) -0.0072(10)
C24 0.0205(12) 0.0284(13) 0.0306(15) -0.0022(10) 0.0005(10) -0.0079(11)
C33 0.0232(12) 0.0303(13) 0.0246(14) 0.0009(9) -0.0028(10) -0.0079(11)
C25 0.0277(13) 0.0211(12) 0.0302(16) 0.0004(10) 0.0008(11) -0.0096(11)
C38 0.0337(14) 0.0304(14) 0.0297(16) 0.0002(11) -0.0003(12) -0.0092(12)
C23 0.0185(11) 0.0289(13) 0.0303(15) 0.0019(9) -0.0004(10) -0.0077(11)
C42 0.0540(17) 0.0224(13) 0.0295(17) 0.0052(11) -0.0011(13) -0.0047(12)
C28 0.0244(13) 0.0304(14) 0.0444(18) 0.0007(10) -0.0009(11) -0.0097(12)
C44 0.0280(14) 0.0356(15) 0.0373(18) -0.0039(11) -0.0050(12) -0.0070(12)
C40 0.0285(13) 0.0299(14) 0.0355(17) 0.0010(10) -0.0037(12) -0.0106(12)
C32 0.0299(14) 0.0278(14) 0.0401(19) 0.0050(11) -0.0025(13) -0.0040(13)
C43 0.0398(15) 0.0283(14) 0.0336(17) -0.0048(11) 0.0032(13) -0.0036(12)
C31 0.0348(15) 0.0370(16) 0.0354(18) 0.0002(12) -0.0114(13) -0.0092(13)
C27 0.0238(12) 0.0244(12) 0.0318(16) 0.0013(9) -0.0018(10) -0.0062(11)
C41 0.0365(15) 0.0370(15) 0.0337(18) 0.0053(12) -0.0094(13) -0.0092(13)
C29 0.0311(14) 0.0360(17) 0.050(2) -0.0026(12) 0.0079(13) -0.0069(15)
C34 0.0310(14) 0.0401(16) 0.0368(17) -0.0029(11) 0.0032(12) -0.0175(13)
C37 0.0437(16) 0.0309(15) 0.0347(17) -0.0086(12) 0.0005(13) -0.0055(12)
C30 0.0261(15) 0.0438(19) 0.069(2) -0.0029(13) -0.0032(14) -0.0056(17)
C36 0.0359(15) 0.0460(17) 0.0363(18) -0.0110(13) 0.0074(13) -0.0077(14)
C35 0.0331(15) 0.0578(19) 0.0343(18) -0.0021(13) 0.0086(13) -0.0168(15)

loop_
_atom_type_symbol
_atom_type_description
_atom_type_scat_dispersion_real
_atom_type_scat_dispersion_imag
_atom_type_scat_source
C C 0.0033 0.0016 'International Tables Vol C Tables 4.2.6.8 and 6.1.1.4'
H H 0.0000 0.0000 'International Tables Vol C Tables 4.2.6.8 and 6.1.1.4'
O O 0.0106 0.0060 'International Tables Vol C Tables 4.2.6.8 and 6.1.1.4'

loop_
_geom_angle_atom_site_label_1
_geom_angle_atom_site_label_2
_geom_angle_atom_site_label_3
_geom_angle
C1 O1 C4 110.68(17)
C16 C11 C12 117.8(2)
C16 C11 C4 121.0(2)
C12 C11 C4 121.3(2)
O1 C4 C3 102.91(17)
O1 C4 C11 105.84(16)
C3 C4 C11 112.48(19)
O1 C4 C5 106.26(16)
C3 C4 C5 113.92(18)
C11 C4 C5 114.19(19)
C17 C2 C1 112.3(2)
C17 C2 C3 117.33(19)
C1 C2 C3 101.99(18)
C2 C3 C4 103.86(18)
C22 C17 C18 118.0(2)
C22 C17 C2 121.2(2)
C18 C17 C2 120.8(2)
O2 C1 O1 121.1(2)
O2 C1 C2 128.1(2)
O1 C1 C2 110.74(18)
C13 C12 C11 120.7(2)
C7 C6 C8 59.79(17)
C7 C6 C5 126.0(2)
C8 C6 C5 122.2(2)
C10 C5 C6 107.3(2)
C10 C5 C9 109.1(2)
C6 C5 C9 112.79(19)
C10 C5 C4 111.05(18)
C6 C5 C4 108.17(19)
C9 C5 C4 108.39(18)
C15 C16 C11 121.2(2)
C21 C22 C17 121.0(2)
C19 C18 C17 121.0(2)
C19 C20 C21 119.0(3)
C22 C21 C20 120.5(3)
C8 C7 C6 60.35(18)
C18 C19 C20 120.6(3)
C14 C13 C12 120.7(3)
C15 C14 C13 119.3(3)
C14 C15 C16 120.3(3)
C7 C8 C6 59.86(17)
C23 O3 C26 111.04(17)
C40 C39 C44 117.9(2)
C40 C39 C24 121.5(2)
C44 C39 C24 120.6(2)
O3 C26 C33 107.10(17)
O3 C26 C25 102.99(17)
C33 C26 C25 112.13(18)
O3 C26 C27 105.42(16)
C33 C26 C27 113.74(18)
C25 C26 C27 114.34(19)
C39 C24 C23 113.51(19)
C39 C24 C25 117.2(2)
C23 C24 C25 101.57(19)
C38 C33 C34 117.9(2)
C38 C33 C26 120.5(2)
C34 C33 C26 121.7(2)
C26 C25 C24 103.91(19)
C33 C38 C37 120.8(3)
O4 C23 O3 120.7(2)
O4 C23 C24 128.7(2)
O3 C23 C24 110.50(19)
C41 C42 C43 119.7(3)
C29 C28 C30 59.38(19)
C29 C28 C27 126.0(2)
C30 C28 C27 122.5(2)
C43 C44 C39 121.2(2)
C41 C40 C39 121.2(2)
C44 C43 C42 119.8(3)
C31 C27 C28 107.6(2)
C31 C27 C32 109.5(2)
C28 C27 C32 111.9(2)
C31 C27 C26 110.4(2)
C28 C27 C26 108.57(19)
C32 C27 C26 108.91(19)
C40 C41 C42 120.2(3)
C30 C29 C28 60.37(19)
C35 C34 C33 120.7(2)
C36 C37 C38 120.6(2)
C29 C30 C28 60.24(18)
C35 C36 C37 119.0(3)
C36 C35 C34 121.1(3)

loop_
_geom_bond_atom_site_label_1
_geom_bond_atom_site_label_2
_geom_bond_site_symmetry_2
_geom_bond_distance
_geom_bond_publ_flag
O1 C1 . 1.350(3) ?
O1 C4 . 1.480(2) ?
O2 C1 . 1.209(3) ?
C11 C16 . 1.390(3) ?
C11 C12 . 1.400(3) ?
C11 C4 . 1.539(3) ?
C4 C3 . 1.534(3) ?
C4 C5 . 1.569(3) ?
C2 C17 . 1.508(3) ?
C2 C1 . 1.516(3) ?
C2 C3 . 1.528(3) ?
C17 C22 . 1.389(3) ?
C17 C18 . 1.396(3) ?
C9 C5 . 1.536(3) ?
C12 C13 . 1.383(3) ?
C6 C7 . 1.501(4) ?
C6 C8 . 1.509(3) ?
C6 C5 . 1.532(3) ?
C5 C10 . 1.524(3) ?
C16 C15 . 1.385(3) ?
C22 C21 . 1.380(4) ?
C18 C19 . 1.376(4) ?
C20 C19 . 1.384(4) ?
C20 C21 . 1.385(4) ?
C7 C8 . 1.500(4) ?
C13 C14 . 1.381(4) ?
C14 C15 . 1.379(4) ?
O3 C23 . 1.348(3) ?
O3 C26 . 1.482(2) ?
O4 C23 . 1.207(3) ?
C39 C40 . 1.383(3) ?
C39 C44 . 1.401(3) ?
C39 C24 . 1.500(3) ?
C26 C33 . 1.527(3) ?
C26 C25 . 1.531(3) ?
C26 C27 . 1.571(3) ?
C24 C23 . 1.516(3) ?
C24 C25 . 1.532(3) ?
C33 C38 . 1.391(3) ?
C33 C34 . 1.398(3) ?
C38 C37 . 1.394(3) ?
C42 C41 . 1.383(4) ?
C42 C43 . 1.383(4) ?
C28 C29 . 1.503(4) ?
C28 C30 . 1.505(3) ?
C28 C27 . 1.529(3) ?
C44 C43 . 1.379(4) ?
C40 C41 . 1.382(4) ?
C32 C27 . 1.536(3) ?
C31 C27 . 1.529(4) ?
C29 C30 . 1.490(4) ?
C34 C35 . 1.387(4) ?
C37 C36 . 1.380(4) ?
C36 C35 . 1.373(4) ?

loop_
_geom_torsion_atom_site_label_1
_geom_torsion_atom_site_label_2
_geom_torsion_atom_site_label_3
_geom_torsion_atom_site_label_4
_geom_torsion
C1 O1 C4 C3 -21.2(2)
C1 O1 C4 C11 97.1(2)
C1 O1 C4 C5 -141.17(18)
C16 C11 C4 O1 25.3(3)
C12 C11 C4 O1 -153.82(19)
C16 C11 C4 C3 136.9(2)
C12 C11 C4 C3 -42.2(3)
C16 C11 C4 C5 -91.2(2)
C12 C11 C4 C5 89.7(3)
C17 C2 C3 C4 -151.67(19)
C1 C2 C3 C4 -28.5(2)
O1 C4 C3 C2 30.5(2)
C11 C4 C3 C2 -83.0(2)
C5 C4 C3 C2 145.08(19)
C1 C2 C17 C22 112.9(2)
C3 C2 C17 C22 -129.4(2)
C1 C2 C17 C18 -65.7(3)
C3 C2 C17 C18 52.0(3)
C4 O1 C1 O2 -177.7(2)
C4 O1 C1 C2 2.8(2)
C17 C2 C1 O2 -36.2(3)
C3 C2 C1 O2 -162.7(2)
C17 C2 C1 O1 143.25(19)
C3 C2 C1 O1 16.8(2)
C16 C11 C12 C13 -2.3(3)
C4 C11 C12 C13 176.9(2)
C7 C6 C5 C10 -145.5(2)
C8 C6 C5 C10 -71.7(3)
C7 C6 C5 C9 -25.3(3)
C8 C6 C5 C9 48.6(3)
C7 C6 C5 C4 94.6(3)
C8 C6 C5 C4 168.4(2)
O1 C4 C5 C10 -64.2(2)
C3 C4 C5 C10 -176.79(19)
C11 C4 C5 C10 52.1(2)
O1 C4 C5 C6 53.3(2)
C3 C4 C5 C6 -59.2(2)
C11 C4 C5 C6 169.62(19)
O1 C4 C5 C9 175.94(19)
C3 C4 C5 C9 63.4(3)
C11 C4 C5 C9 -67.8(3)
C12 C11 C16 C15 1.4(3)
C4 C11 C16 C15 -177.7(2)
C18 C17 C22 C21 -0.5(3)
C2 C17 C22 C21 -179.1(2)
C22 C17 C18 C19 1.1(4)
C2 C17 C18 C19 179.7(2)
C17 C22 C21 C20 -0.9(4)
C19 C20 C21 C22 1.8(4)
C5 C6 C7 C8 109.8(3)
C17 C18 C19 C20 -0.2(4)
C21 C20 C19 C18 -1.2(4)
C11 C12 C13 C14 1.2(4)
C12 C13 C14 C15 0.7(4)
C13 C14 C15 C16 -1.6(4)
C11 C16 C15 C14 0.5(4)
C5 C6 C8 C7 -115.9(3)
C23 O3 C26 C33 -100.3(2)
C23 O3 C26 C25 18.1(2)
C23 O3 C26 C27 138.23(18)
C40 C39 C24 C23 -116.9(2)
C44 C39 C24 C23 62.9(3)
C40 C39 C24 C25 125.1(2)
C44 C39 C24 C25 -55.1(3)
O3 C26 C33 C38 159.8(2)
C25 C26 C33 C38 47.6(3)
C27 C26 C33 C38 -84.1(3)
O3 C26 C33 C34 -19.7(3)
C25 C26 C33 C34 -132.0(2)
C27 C26 C33 C34 96.3(3)
O3 C26 C25 C24 -29.7(2)
C33 C26 C25 C24 85.1(2)
C27 C26 C25 C24 -143.50(18)
C39 C24 C25 C26 154.27(19)
C23 C24 C25 C26 30.0(2)
C34 C33 C38 C37 0.0(4)
C26 C33 C38 C37 -179.5(2)
C26 O3 C23 O4 -178.7(2)
C26 O3 C23 C24 1.5(2)
C39 C24 C23 O4 33.2(3)
C25 C24 C23 O4 160.0(2)
C39 C24 C23 O3 -146.93(19)
C25 C24 C23 O3 -20.2(2)
C40 C39 C44 C43 -0.8(4)
C24 C39 C44 C43 179.4(2)
C44 C39 C40 C41 0.6(3)
C24 C39 C40 C41 -179.6(2)
C39 C44 C43 C42 -0.3(4)
C41 C42 C43 C44 1.6(4)
C29 C28 C27 C31 146.3(3)
C30 C28 C27 C31 72.8(3)
C29 C28 C27 C32 26.0(3)
C30 C28 C27 C32 -47.6(3)
C29 C28 C27 C26 -94.2(3)
C30 C28 C27 C26 -167.8(2)
O3 C26 C27 C31 63.0(2)
C33 C26 C27 C31 -54.0(2)
C25 C26 C27 C31 175.4(2)
O3 C26 C27 C28 -54.6(2)
C33 C26 C27 C28 -171.68(19)
C25 C26 C27 C28 57.7(2)
O3 C26 C27 C32 -176.7(2)
C33 C26 C27 C32 66.2(3)
C25 C26 C27 C32 -64.3(3)
C39 C40 C41 C42 0.7(4)
C43 C42 C41 C40 -1.8(4)
C27 C28 C29 C30 -110.0(3)
C38 C33 C34 C35 0.2(4)
C26 C33 C34 C35 179.8(2)
C33 C38 C37 C36 -0.5(4)
C27 C28 C30 C29 115.7(3)
C38 C37 C36 C35 0.6(4)
C37 C36 C35 C34 -0.3(4)
C33 C34 C35 C36 -0.1(4)
